data_2012654
loop_
_publ_author_name
'Zakaria, Choudhury M.'
'Ferguson, George'
'Lough, Alan J.'
'Glidewell, Christopher'

_publ_section_title
;
 Adducts of 1,1,1-tris(4-hydroxyphenyl)ethane with diamines:
 three-dimensional hydrogen-bonded frameworks formed with
 1,6-diaminohexane and 2,2'-bipyridyl
;
_journal_issue 4
_journal_name_full 'Acta Crystallographica Section C'
_journal_page_first o204
_journal_page_last o208
_journal_paper_doi 10.1107/S0108270102001488
_journal_volume 58
_journal_year 2002
_chemical_formula_moiety 'C10 H8 N2 , 2C20 H18 O3'
_chemical_formula_sum 'C50 H44 N2 O6'
_chemical_formula_weight 768.88
_chemical_name_systematic
;
2,2'-Bipyridyl--1,1,1-tris(4-hydroxyphenyl)ethane (1/2)
;
_space_group_IT_number 14
_symmetry_cell_setting monoclinic
_symmetry_space_group_name_Hall '-P 2yn'
_symmetry_space_group_name_H-M 'P 1 21/n 1'
_atom_sites_solution_hydrogens geom
_atom_sites_solution_primary direct
_atom_sites_solution_secondary difmap
_cell_angle_alpha 90
_cell_angle_beta 90.2800(17)
_cell_angle_gamma 90
_cell_formula_units_Z 2
_cell_length_a 12.1021(4)
_cell_length_b 10.7710(4)
_cell_length_c 15.2142(6)
_cell_measurement_reflns_used 8697
_cell_measurement_temperature 150(2)
_cell_measurement_theta_max 27.5
_cell_measurement_theta_min 2.7
_cell_volume 1983.17(13)
_computing_cell_refinement 'DENZO-SMN (Otwinowski & Minor, 1997)'
_computing_data_collection 'KappaCCD Server Software (Nonius, 1997)'
_computing_data_reduction DENZO-SMN
_computing_molecular_graphics 'PLATON (Spek, 2001)'
_computing_publication_material 'SHELXL97 and PRPKAPPA (Ferguson, 1999)'
_computing_structure_refinement 'SHELXL97 (Sheldrick, 1997)'
_computing_structure_solution 'SHELXS97 (Sheldrick, 1997)'
_diffrn_ambient_temperature 150(2)
_diffrn_measured_fraction_theta_full 0.994
_diffrn_measured_fraction_theta_max 0.994
_diffrn_measurement_device_type 'Nonius KappaCCD area-detector'
_diffrn_measurement_method '\f scans, and \w scans with \k offsets'
_diffrn_radiation_monochromator graphite
_diffrn_radiation_source 'fine-focus sealed X-ray tube'
_diffrn_radiation_type 'Mo K\a'
_diffrn_radiation_wavelength 0.71073
_diffrn_reflns_av_R_equivalents 0.051
_diffrn_reflns_av_sigmaI/netI 0.062
_diffrn_reflns_limit_h_max 15
_diffrn_reflns_limit_h_min -15
_diffrn_reflns_limit_k_max 13
_diffrn_reflns_limit_k_min -13
_diffrn_reflns_limit_l_max 19
_diffrn_reflns_limit_l_min -19
_diffrn_reflns_number 12870
_diffrn_reflns_theta_full 27.48
_diffrn_reflns_theta_max 27.5
_diffrn_reflns_theta_min 2.7
_diffrn_standards_decay_% negligible
_exptl_absorpt_coefficient_mu 0.084
_exptl_absorpt_correction_type none
_exptl_crystal_colour colourless
_exptl_crystal_density_diffrn 1.288
_exptl_crystal_density_meas ?
_exptl_crystal_density_method 'not measured'
_exptl_crystal_description block
_exptl_crystal_F_000 812
_exptl_crystal_size_max 0.32
_exptl_crystal_size_mid 0.30
_exptl_crystal_size_min 0.16
_refine_diff_density_max 0.24
_refine_diff_density_min -0.19
_refine_ls_extinction_coef 0.017(3)
_refine_ls_extinction_expression Fc^*^=kFc[1+0.001xFc^2^\l^3^/sin(2\q)]^-1/4^
_refine_ls_extinction_method 'SHELXL97 (Sheldrick, 1997)'
_refine_ls_goodness_of_fit_ref 1.039
_refine_ls_hydrogen_treatment constr
_refine_ls_matrix_type full
_refine_ls_number_parameters 267
_refine_ls_number_reflns 4511
_refine_ls_number_restraints 0
_refine_ls_restrained_S_all 1.039
_refine_ls_R_factor_all 0.063
_refine_ls_R_factor_gt 0.044
_refine_ls_shift/su_max 0.001
_refine_ls_shift/su_mean 0.000
_refine_ls_structure_factor_coef Fsqd
_refine_ls_weighting_details 'w = 1/[\s^2^(Fo^2^)+(0.0454P)^2^+0.4013P] where P=(Fo^2^+2Fc^2^)/3'
_refine_ls_weighting_scheme calc
_refine_ls_wR_factor_gt 0.106
_refine_ls_wR_factor_ref 0.117
_reflns_number_gt 3423
_reflns_number_total 4511
_reflns_threshold_expression I>2\s(I)
_cod_data_source_file sk1534.cif
_cod_data_source_block II
_cod_depositor_comments
;
The following automatic conversions were performed:

'_exptl_crystal_density_meas' value 'not measured' was changed to '?'
- the value is perceived as not measured.

Automatic conversion script
Id: cif_fix_values 3008 2015-01-20 13:52:24Z robertas 
;
_cod_original_sg_symbol_H-M 'P 21/n'
_cod_database_code 2012654
_cod_database_fobs_code 2012654

loop_
_symmetry_equiv_pos_as_xyz
'x, y, z'
'-x+1/2, y+1/2, -z+1/2'
'-x, -y, -z'
'x-1/2, -y-1/2, z-1/2'

loop_
_atom_site_label
_atom_site_fract_x
_atom_site_fract_y
_atom_site_fract_z
_atom_site_U_iso_or_equiv
_atom_site_adp_type
_atom_site_calc_flag
_atom_site_refinement_flags
_atom_site_occupancy
_atom_site_disorder_assembly
_atom_site_disorder_group
_atom_site_type_symbol
O1 0.23588(8) 0.48459(10) 0.66499(6) 0.0320(3) Uani d . 1 . . O
O2 0.52357(8) -0.04513(9) 1.12120(7) 0.0282(2) Uani d . 1 . . O
O3 0.42111(9) 0.78209(10) 1.22503(7) 0.0347(3) Uani d . 1 . . O
C1 0.24707(11) 0.36947(13) 1.03311(9) 0.0236(3) Uani d . 1 . . C
C2 0.12710(11) 0.34008(14) 1.06157(10) 0.0292(3) Uani d . 1 . . C
C11 0.24587(11) 0.39412(13) 0.93330(9) 0.0243(3) Uani d . 1 . . C
C12 0.17249(12) 0.48280(14) 0.89915(10) 0.0311(3) Uani d . 1 . . C
C13 0.17043(12) 0.51237(15) 0.81091(10) 0.0321(3) Uani d . 1 . . C
C14 0.24210(11) 0.45398(14) 0.75348(9) 0.0263(3) Uani d . 1 . . C
C15 0.31504(12) 0.36589(15) 0.78501(10) 0.0312(3) Uani d . 1 . . C
C16 0.31634(11) 0.33658(14) 0.87434(9) 0.0287(3) Uani d . 1 . . C
C21 0.32276(11) 0.25920(13) 1.05718(8) 0.0235(3) Uani d . 1 . . C
C22 0.28760(11) 0.13663(13) 1.04678(9) 0.0275(3) Uani d . 1 . . C
C23 0.35429(11) 0.03662(13) 1.06848(9) 0.0279(3) Uani d . 1 . . C
C24 0.46029(11) 0.05728(13) 1.10088(9) 0.0236(3) Uani d . 1 . . C
C25 0.49778(11) 0.17707(13) 1.11205(9) 0.0263(3) Uani d . 1 . . C
C26 0.42926(11) 0.27670(13) 1.09074(9) 0.0253(3) Uani d . 1 . . C
C31 0.28898(11) 0.48527(13) 1.08198(9) 0.0240(3) Uani d . 1 . . C
C32 0.27011(12) 0.49959(14) 1.17192(10) 0.0307(3) Uani d . 1 . . C
C33 0.31436(13) 0.59832(15) 1.21887(10) 0.0334(3) Uani d . 1 . . C
C34 0.37854(11) 0.68614(13) 1.17644(9) 0.0267(3) Uani d . 1 . . C
C35 0.39807(11) 0.67445(13) 1.08714(9) 0.0261(3) Uani d . 1 . . C
C36 0.35390(11) 0.57450(13) 1.04097(9) 0.0250(3) Uani d . 1 . . C
C41 0.51149(11) 0.54965(13) 0.53285(10) 0.0267(3) Uani d . 1 . . C
N42 0.44216(10) 0.55602(12) 0.60265(8) 0.0340(3) Uani d . 1 . . N
C43 0.45989(14) 0.64522(17) 0.66240(11) 0.0420(4) Uani d . 1 . . C
C44 0.54567(14) 0.72983(17) 0.65730(11) 0.0421(4) Uani d . 1 . . C
C45 0.61528(12) 0.72441(15) 0.58626(11) 0.0364(4) Uani d . 1 . . C
C46 0.59770(12) 0.63309(14) 0.52340(11) 0.0332(3) Uani d . 1 . . C
H1 0.3000 0.4905 0.6444 0.048 Uiso calc R 1 . . H
H2 0.5891 -0.0229 1.1304 0.042 Uiso calc R 1 . . H
H3 0.4538 0.8320 1.1916 0.052 Uiso calc R 1 . . H
H2A 0.1274 0.3089 1.1221 0.044 Uiso calc R 1 . . H
H2B 0.0957 0.2769 1.0224 0.044 Uiso calc R 1 . . H
H2C 0.0824 0.4158 1.0582 0.044 Uiso calc R 1 . . H
H12 0.1229 0.5236 0.9378 0.037 Uiso calc R 1 . . H
H13 0.1198 0.5728 0.7895 0.038 Uiso calc R 1 . . H
H15 0.3643 0.3253 0.7460 0.037 Uiso calc R 1 . . H
H16 0.3668 0.2757 0.8953 0.034 Uiso calc R 1 . . H
H22 0.2156 0.1213 1.0241 0.033 Uiso calc R 1 . . H
H23 0.3277 -0.0457 1.0612 0.033 Uiso calc R 1 . . H
H25 0.5701 0.1917 1.1342 0.032 Uiso calc R 1 . . H
H26 0.4557 0.3589 1.0993 0.030 Uiso calc R 1 . . H
H32 0.2259 0.4402 1.2017 0.037 Uiso calc R 1 . . H
H33 0.3007 0.6057 1.2801 0.040 Uiso calc R 1 . . H
H35 0.4416 0.7346 1.0575 0.031 Uiso calc R 1 . . H
H36 0.3684 0.5670 0.9799 0.030 Uiso calc R 1 . . H
H43 0.4110 0.6507 0.7109 0.050 Uiso calc R 1 . . H
H44 0.5562 0.7904 0.7020 0.051 Uiso calc R 1 . . H
H45 0.6742 0.7820 0.5803 0.044 Uiso calc R 1 . . H
H46 0.6449 0.6278 0.4738 0.040 Uiso calc R 1 . . H

loop_
_atom_site_aniso_label
_atom_site_aniso_U_11
_atom_site_aniso_U_22
_atom_site_aniso_U_33
_atom_site_aniso_U_12
_atom_site_aniso_U_13
_atom_site_aniso_U_23
O1 0.0243(5) 0.0480(7) 0.0236(5) -0.0032(5) -0.0020(4) 0.0077(5)
O2 0.0252(5) 0.0271(5) 0.0322(6) 0.0019(4) -0.0044(4) 0.0024(4)
O3 0.0455(6) 0.0319(6) 0.0269(5) -0.0078(5) 0.0020(5) -0.0045(4)
C1 0.0210(6) 0.0258(7) 0.0240(7) 0.0010(5) -0.0013(5) 0.0013(6)
C2 0.0227(7) 0.0355(8) 0.0293(7) 0.0000(6) 0.0017(6) 0.0034(6)
C11 0.0211(6) 0.0274(7) 0.0242(7) -0.0020(5) -0.0031(5) 0.0004(6)
C12 0.0294(7) 0.0372(8) 0.0268(7) 0.0092(6) -0.0006(6) 0.0002(6)
C13 0.0298(7) 0.0362(8) 0.0301(8) 0.0084(6) -0.0053(6) 0.0037(6)
C14 0.0237(6) 0.0339(8) 0.0212(7) -0.0054(6) -0.0031(5) 0.0041(6)
C15 0.0286(7) 0.0398(8) 0.0252(7) 0.0060(6) 0.0018(6) -0.0007(6)
C16 0.0254(7) 0.0337(8) 0.0268(7) 0.0063(6) -0.0017(6) 0.0017(6)
C21 0.0229(6) 0.0285(7) 0.0190(6) 0.0002(5) -0.0011(5) 0.0021(5)
C22 0.0219(6) 0.0301(8) 0.0305(7) -0.0011(5) -0.0059(5) -0.0005(6)
C23 0.0274(7) 0.0255(7) 0.0307(7) -0.0027(5) -0.0035(6) -0.0011(6)
C24 0.0250(7) 0.0259(7) 0.0200(6) 0.0028(5) -0.0010(5) 0.0014(5)
C25 0.0220(6) 0.0298(7) 0.0272(7) -0.0009(5) -0.0039(5) 0.0003(6)
C26 0.0242(7) 0.0246(7) 0.0269(7) -0.0021(5) -0.0013(5) 0.0005(6)
C31 0.0217(6) 0.0260(7) 0.0243(7) 0.0036(5) -0.0007(5) 0.0005(5)
C32 0.0354(8) 0.0302(7) 0.0264(7) -0.0038(6) 0.0036(6) 0.0028(6)
C33 0.0432(8) 0.0351(8) 0.0220(7) -0.0029(7) 0.0030(6) -0.0008(6)
C34 0.0286(7) 0.0269(7) 0.0246(7) 0.0016(6) -0.0017(5) -0.0029(6)
C35 0.0240(7) 0.0287(7) 0.0255(7) -0.0003(5) 0.0021(5) 0.0015(6)
C36 0.0234(6) 0.0306(8) 0.0211(6) 0.0025(5) 0.0005(5) -0.0006(6)
C41 0.0210(6) 0.0275(7) 0.0314(7) 0.0019(5) -0.0043(5) 0.0023(6)
N42 0.0310(6) 0.0400(7) 0.0310(7) -0.0055(6) -0.0021(5) -0.0004(6)
C43 0.0395(9) 0.0505(10) 0.0362(9) -0.0111(8) 0.0047(7) -0.0080(8)
C44 0.0390(9) 0.0467(10) 0.0405(9) -0.0098(7) -0.0025(7) -0.0085(8)
C45 0.0264(7) 0.0375(9) 0.0454(9) -0.0063(6) -0.0038(7) -0.0042(7)
C46 0.0245(7) 0.0330(8) 0.0421(9) -0.0014(6) 0.0013(6) 0.0001(7)

loop_
_atom_type_symbol
_atom_type_description
_atom_type_scat_dispersion_real
_atom_type_scat_dispersion_imag
_atom_type_scat_source
C C 0.0033 0.0016 'International Tables Vol C Tables 4.2.6.8 and 6.1.1.4'
H H 0.0000 0.0000 'International Tables Vol C Tables 4.2.6.8 and 6.1.1.4'
N N 0.0061 0.0033 'International Tables Vol C Tables 4.2.6.8 and 6.1.1.4'
O O 0.0106 0.0060 'International Tables Vol C Tables 4.2.6.8 and 6.1.1.4'

loop_
_geom_angle_atom_site_label_1
_geom_angle_atom_site_label_2
_geom_angle_atom_site_label_3
_geom_angle_site_symmetry_3
_geom_angle
_geom_angle_publ_flag
C14 O1 H1 . 109.5 no
C24 O2 H2 . 109.5 no
C34 O3 H3 . 109.5 no
C31 C1 C11 . 109.77(11) no
C31 C1 C21 . 108.41(10) no
C11 C1 C21 . 111.66(11) no
C31 C1 C2 . 109.76(11) no
C11 C1 C2 . 107.82(10) no
C21 C1 C2 . 109.41(11) no
C1 C2 H2A . 109.5 no
C1 C2 H2B . 109.5 no
H2A C2 H2B . 109.5 no
C1 C2 H2C . 109.5 no
H2A C2 H2C . 109.5 no
H2B C2 H2C . 109.5 no
C16 C11 C12 . 117.07(13) no
C16 C11 C1 . 123.87(12) no
C12 C11 C1 . 119.03(12) no
C13 C12 C11 . 121.74(13) no
C13 C12 H12 . 119.1 no
C11 C12 H12 . 119.1 no
C12 C13 C14 . 120.04(13) no
C12 C13 H13 . 120.0 no
C14 C13 H13 . 120.0 no
C15 C14 C13 . 119.61(13) no
C15 C14 O1 . 122.15(13) no
C13 C14 O1 . 118.23(13) no
C14 C15 C16 . 119.89(13) no
C14 C15 H15 . 120.1 no
C16 C15 H15 . 120.1 no
C11 C16 C15 . 121.65(13) no
C11 C16 H16 . 119.2 no
C15 C16 H16 . 119.2 no
C22 C21 C26 . 116.70(12) no
C22 C21 C1 . 121.39(11) no
C26 C21 C1 . 121.90(12) no
C23 C22 C21 . 122.12(12) no
C23 C22 H22 . 118.9 no
C21 C22 H22 . 118.9 no
C22 C23 C24 . 119.72(13) no
C22 C23 H23 . 120.1 no
C24 C23 H23 . 120.1 no
O2 C24 C25 . 122.68(12) no
O2 C24 C23 . 117.56(12) no
C25 C24 C23 . 119.76(12) no
C24 C25 C26 . 119.82(12) no
C24 C25 H25 . 120.1 no
C26 C25 H25 . 120.1 no
C25 C26 C21 . 121.88(13) no
C25 C26 H26 . 119.1 no
C21 C26 H26 . 119.1 no
C36 C31 C32 . 117.29(13) no
C36 C31 C1 . 121.97(12) no
C32 C31 C1 . 120.56(12) no
C33 C32 C31 . 121.64(14) no
C33 C32 H32 . 119.2 no
C31 C32 H32 . 119.2 no
C34 C33 C32 . 119.96(14) no
C34 C33 H33 . 120.0 no
C32 C33 H33 . 120.0 no
O3 C34 C33 . 118.28(12) no
O3 C34 C35 . 122.15(13) no
C33 C34 C35 . 119.56(13) no
C34 C35 C36 . 119.90(13) no
C34 C35 H35 . 120.1 no
C36 C35 H35 . 120.1 no
C35 C36 C31 . 121.65(13) no
C35 C36 H36 . 119.2 no
C31 C36 H36 . 119.2 no
N42 C41 C46 . 121.12(14) no
N42 C41 C41 3_666 116.55(15) no
C46 C41 C41 3_666 122.32(17) no
C43 N42 C41 . 117.99(13) no
N42 C43 C44 . 123.51(15) no
N42 C43 H43 . 118.2 no
C44 C43 H43 . 118.2 no
C45 C44 C43 . 118.61(16) no
C45 C44 H44 . 120.7 no
C43 C44 H44 . 120.7 no
C44 C45 C46 . 118.65(14) no
C44 C45 H45 . 120.7 no
C46 C45 H45 . 120.7 no
C41 C46 C45 . 120.10(15) no
C41 C46 H46 . 120.0 no
C45 C46 H46 . 120.0 no

loop_
_geom_bond_atom_site_label_1
_geom_bond_atom_site_label_2
_geom_bond_site_symmetry_2
_geom_bond_distance
_geom_bond_publ_flag
O1 C14 . 1.3877(16) no
O1 H1 . 0.84 no
O2 C24 . 1.3770(16) no
O2 H2 . 0.84 no
O3 C34 . 1.3698(17) no
O3 H3 . 0.84 no
C1 C31 . 1.5369(19) no
C1 C11 . 1.5415(18) no
C1 C21 . 1.5429(18) no
C1 C2 . 1.5497(18) no
C2 H2A . 0.98 no
C2 H2B . 0.98 no
C2 H2C . 0.98 no
C11 C16 . 1.387(2) no
C11 C12 . 1.4023(19) no
C12 C13 . 1.380(2) no
C12 H12 . 0.95 no
C13 C14 . 1.385(2) no
C13 H13 . 0.95 no
C14 C15 . 1.380(2) no
C15 C16 . 1.395(2) no
C15 H15 . 0.95 no
C16 H16 . 0.95 no
C21 C22 . 1.3958(19) no
C21 C26 . 1.3968(18) no
C22 C23 . 1.385(2) no
C22 H22 . 0.95 no
C23 C24 . 1.3900(19) no
C23 H23 . 0.95 no
C24 C25 . 1.3780(19) no
C25 C26 . 1.3935(19) no
C25 H25 . 0.95 no
C26 H26 . 0.95 no
C31 C36 . 1.3911(19) no
C31 C32 . 1.3970(19) no
C32 C33 . 1.387(2) no
C32 H32 . 0.95 no
C33 C34 . 1.386(2) no
C33 H33 . 0.95 no
C34 C35 . 1.3860(19) no
C35 C36 . 1.3909(19) no
C35 H35 . 0.95 no
C36 H36 . 0.95 no
C41 N42 . 1.3583(19) no
C41 C46 . 1.385(2) no
C41 C41 3_666 1.489(3) no
N42 C43 . 1.339(2) no
C43 C44 . 1.384(2) no
C43 H43 . 0.95 no
C44 C45 . 1.375(2) no
C44 H44 . 0.95 no
C45 C46 . 1.388(2) no
C45 H45 . 0.95 no
C46 H46 . 0.95 no

loop_
_geom_hbond_atom_site_label_D
_geom_hbond_atom_site_label_H
_geom_hbond_atom_site_label_A
_geom_hbond_site_symmetry_A
_geom_hbond_distance_DH
_geom_hbond_distance_HA
_geom_hbond_distance_DA
_geom_hbond_angle_DHA
_geom_hbond_publ_flag
O1 H1 N42 . 0.84 1.97 2.7833(16) 163 y
O2 H2 O1 4_666 0.84 1.90 2.7303(14) 173 y
O3 H3 O2 1_565 0.84 1.90 2.7415(15) 176 y

loop_
_geom_torsion_atom_site_label_1
_geom_torsion_atom_site_label_2
_geom_torsion_atom_site_label_3
_geom_torsion_atom_site_label_4
_geom_torsion
_geom_torsion_publ_flag
C2 C1 C11 C12 53.23(16) y
C2 C1 C21 C22 39.62(17) y
C2 C1 C31 C32 44.22(17) y
